data_4108813
loop_
_publ_author_name
'Yasuhiro Ohki'
'Tsubasa Hatanaka'
'Kazuyuki Tatsumi'

_publ_section_title
;
 C-H Bond Activation of Heteroarenes Mediated by a Half-Sandwich Iron
 Complex of N-Heterocyclic Carbene
;
_journal_name_full 'Journal of the American Chemical Society'
_journal_page_first 17174
_journal_page_last 17186
_journal_paper_doi 10.1021/ja8063028
_journal_volume 130
_journal_year 2008
_chemical_formula_sum 'C38 H47 Cl Fe N2'
_chemical_formula_weight 623.10
_space_group_IT_number 14
_symmetry_cell_setting monoclinic
_symmetry_Int_Tables_number 14
_symmetry_space_group_name_Hall '-P 2ybc'
_symmetry_space_group_name_H-M 'P 1 21/c 1'
_cell_angle_alpha 90
_cell_angle_beta 118.479(2)
_cell_angle_gamma 90
_cell_formula_units_Z 4
_cell_length_a 16.416(3)
_cell_length_b 14.519(2)
_cell_length_c 16.745(3)
_cell_measurement_reflns_used 7424
_cell_measurement_temperature 173.2
_cell_measurement_theta_max 27.5
_cell_measurement_theta_min 3.1
_cell_volume 3508.1(10)
_computing_cell_refinement CRYSTALCLEAR
_computing_data_collection CRYSTALCLEAR
_computing_data_reduction 'teXsan Ver. 1.11'
_computing_publication_material 'teXsan Ver. 1.11'
_computing_structure_refinement 'teXsan Ver. 1.10'
_computing_structure_solution SIR92
_diffrn_detector_area_resol_mean 28.57
_diffrn_measured_fraction_theta_full 0.9872
_diffrn_measured_fraction_theta_max 0.9872
_diffrn_measurement_device_type 'Rigaku/MSC Mercury CCD'
_diffrn_measurement_method \w
_diffrn_radiation_type 'Mo K\a'
_diffrn_radiation_wavelength 0.7107
_diffrn_reflns_av_R_equivalents 0.046
_diffrn_reflns_limit_h_max 21
_diffrn_reflns_limit_h_min -21
_diffrn_reflns_limit_k_max 17
_diffrn_reflns_limit_k_min -18
_diffrn_reflns_limit_l_max 18
_diffrn_reflns_limit_l_min -21
_diffrn_reflns_number 28704
_diffrn_reflns_theta_full 27.48
_diffrn_reflns_theta_max 27.48
_exptl_absorpt_coefficient_mu 0.532
_exptl_absorpt_correction_T_max 0.974
_exptl_absorpt_correction_T_min 0.897
_exptl_absorpt_correction_type multi-scan
_exptl_absorpt_process_details '(Jacobson, 1998)'
_exptl_crystal_colour yellow
_exptl_crystal_density_diffrn 1.180
_exptl_crystal_description Prism
_exptl_crystal_size_max 0.200
_exptl_crystal_size_mid 0.150
_exptl_crystal_size_min 0.050
_refine_diff_density_max 0.22
_refine_diff_density_min -0.21
_refine_ls_extinction_method none
_refine_ls_goodness_of_fit_ref 1.113
_refine_ls_hydrogen_treatment noref
_refine_ls_number_parameters 379
_refine_ls_number_reflns 5273
_refine_ls_R_factor_gt 0.0452
_refine_ls_shift/su_max 0.0006
_refine_ls_structure_factor_coef F
_refine_ls_weighting_details 'w = 1/[\s^2^(Fo) + 0.00063|Fo|^2^]'
_refine_ls_weighting_scheme calc
_refine_ls_wR_factor_ref 0.0567
_reflns_number_gt 5273
_reflns_number_total 7937
_reflns_threshold_expression F^2^>2.0\s(F^2^)
_cod_data_source_file ja8063028_si_002_01.cif
_cod_data_source_block CpFe(NHC)Cl_Toluene
_cod_original_cell_volume 3508.0(10)
_cod_original_formula_sum 'C38 H47 Cl Fe N2 '
_cod_database_code 4108813

loop_
_symmetry_equiv_pos_as_xyz
x,y,z
-x,1/2+y,1/2-z
-x,-y,-z
x,1/2-y,1/2+z

loop_
_atom_site_label
_atom_site_type_symbol
_atom_site_fract_x
_atom_site_fract_y
_atom_site_fract_z
_atom_site_U_iso_or_equiv
_atom_site_adp_type
_atom_site_occupancy
_atom_site_calc_flag
Fe(1) Fe 0.70546(2) 0.32189(2) 0.35872(2) 0.03154(10) Uani 1.00 d
Cl(1) Cl 0.60012(5) 0.24467(5) 0.23412(5) 0.0540(2) Uani 1.00 d
N(1) N 0.6452(1) 0.5263(1) 0.2948(1) 0.0354(6) Uani 1.00 d
N(2) N 0.5574(1) 0.4625(1) 0.3403(1) 0.0339(6) Uani 1.00 d
C(1) C 0.6357(2) 0.4473(2) 0.3336(2) 0.0321(6) Uani 1.00 d
C(2) C 0.5746(2) 0.5880(2) 0.2782(2) 0.0438(8) Uani 1.00 d
C(3) C 0.5197(2) 0.5481(2) 0.3067(2) 0.0418(8) Uani 1.00 d
C(4) C 0.7174(2) 0.5442(2) 0.2709(2) 0.0382(7) Uani 1.00 d
C(5) C 0.7079(2) 0.5083(2) 0.1900(2) 0.0434(8) Uani 1.00 d
C(6) C 0.7786(2) 0.5288(2) 0.1685(2) 0.0535(9) Uani 1.00 d
C(7) C 0.8526(2) 0.5845(2) 0.2218(2) 0.0542(10) Uani 1.00 d
C(8) C 0.8570(2) 0.6213(2) 0.2996(2) 0.0547(9) Uani 1.00 d
C(9) C 0.7900(2) 0.6018(2) 0.3261(2) 0.0441(8) Uani 1.00 d
C(10) C 0.6242(3) 0.4540(2) 0.1260(2) 0.060(1) Uani 1.00 d
C(11) C 0.9259(3) 0.6061(3) 0.1944(3) 0.081(1) Uani 1.00 d
C(12) C 0.7966(2) 0.6441(2) 0.4113(2) 0.0563(9) Uani 1.00 d
C(13) C 0.5145(2) 0.3983(2) 0.3742(2) 0.0324(6) Uani 1.00 d
C(14) C 0.4359(2) 0.3507(2) 0.3116(2) 0.0364(7) Uani 1.00 d
C(15) C 0.3928(2) 0.2916(2) 0.3456(2) 0.0423(8) Uani 1.00 d
C(16) C 0.4267(2) 0.2798(2) 0.4386(2) 0.0437(8) Uani 1.00 d
C(17) C 0.5045(2) 0.3293(2) 0.4981(2) 0.0418(7) Uani 1.00 d
C(18) C 0.5483(2) 0.3903(2) 0.4675(2) 0.0360(7) Uani 1.00 d
C(19) C 0.3983(2) 0.3623(2) 0.2110(2) 0.0471(8) Uani 1.00 d
C(20) C 0.3789(3) 0.2161(3) 0.4745(3) 0.071(1) Uani 1.00 d
C(21) C 0.6277(2) 0.4489(2) 0.5338(2) 0.0460(8) Uani 1.00 d
C(22) C 0.8292(2) 0.2291(2) 0.3882(2) 0.0444(8) Uani 1.00 d
C(23) C 0.7814(2) 0.1918(2) 0.4328(2) 0.0409(7) Uani 1.00 d
C(24) C 0.7868(2) 0.2564(2) 0.4983(2) 0.0399(7) Uani 1.00 d
C(25) C 0.8368(2) 0.3334(2) 0.4938(2) 0.0453(8) Uani 1.00 d
C(26) C 0.8624(2) 0.3170(2) 0.4253(2) 0.0466(8) Uani 1.00 d
C(27) C 0.8411(3) 0.1817(3) 0.3146(2) 0.066(1) Uani 1.00 d
C(28) C 0.7351(2) 0.0999(2) 0.4155(2) 0.0602(10) Uani 1.00 d
C(29) C 0.7514(2) 0.2393(2) 0.5655(2) 0.059(1) Uani 1.00 d
C(30) C 0.8664(2) 0.4160(2) 0.5562(2) 0.068(1) Uani 1.00 d
C(31) C 0.9210(2) 0.3788(3) 0.4013(3) 0.074(1) Uani 1.00 d
C(32) C 0.9171(2) 0.6170(2) 0.8752(2) 0.0567(10) Uani 1.00 d
C(33) C 0.8376(2) 0.5959(2) 0.7955(3) 0.062(1) Uani 1.00 d
C(34) C 0.8372(3) 0.6005(3) 0.7130(3) 0.076(1) Uani 1.00 d
C(35) C 0.9139(3) 0.6251(3) 0.7077(3) 0.082(1) Uani 1.00 d
C(36) C 0.9924(3) 0.6474(3) 0.7870(3) 0.083(1) Uani 1.00 d
C(37) C 0.9951(2) 0.6432(3) 0.8695(3) 0.068(1) Uani 1.00 d
C(38) C 0.9194(3) 0.6128(3) 0.9649(3) 0.091(2) Uani 1.00 d
H(1) H 0.5666 0.6486 0.2512 0.0525 Uiso 1.00 calc
H(2) H 0.4641 0.5741 0.3042 0.0501 Uiso 1.00 calc
H(3) H 0.7752 0.5026 0.1138 0.0642 Uiso 1.00 calc
H(4) H 0.9080 0.6619 0.3370 0.0656 Uiso 1.00 calc
H(5) H 0.6232 0.3958 0.1540 0.0726 Uiso 1.00 calc
H(6) H 0.5686 0.4886 0.1126 0.0726 Uiso 1.00 calc
H(7) H 0.6267 0.4425 0.0702 0.0726 Uiso 1.00 calc
H(8) H 0.8963 0.6231 0.1307 0.0977 Uiso 1.00 calc
H(9) H 0.9646 0.5523 0.2041 0.0977 Uiso 1.00 calc
H(10) H 0.9639 0.6569 0.2308 0.0977 Uiso 1.00 calc
H(11) H 0.8612 0.6536 0.4552 0.0675 Uiso 1.00 calc
H(12) H 0.7644 0.7027 0.3966 0.0675 Uiso 1.00 calc
H(13) H 0.7683 0.6031 0.4368 0.0675 Uiso 1.00 calc
H(14) H 0.3379 0.2580 0.3035 0.0507 Uiso 1.00 calc
H(15) H 0.5289 0.3209 0.5630 0.0502 Uiso 1.00 calc
H(16) H 0.4432 0.3393 0.1936 0.0565 Uiso 1.00 calc
H(17) H 0.3866 0.4270 0.1953 0.0565 Uiso 1.00 calc
H(18) H 0.3410 0.3280 0.1790 0.0565 Uiso 1.00 calc
H(19) H 0.3123 0.2196 0.4356 0.0847 Uiso 1.00 calc
H(20) H 0.3996 0.1534 0.4751 0.0847 Uiso 1.00 calc
H(21) H 0.3940 0.2344 0.5357 0.0847 Uiso 1.00 calc
H(22) H 0.6464 0.4283 0.5953 0.0552 Uiso 1.00 calc
H(23) H 0.6795 0.4433 0.5215 0.0552 Uiso 1.00 calc
H(24) H 0.6082 0.5128 0.5274 0.0552 Uiso 1.00 calc
H(25) H 0.8828 0.1298 0.3402 0.0791 Uiso 1.00 calc
H(26) H 0.8668 0.2248 0.2883 0.0791 Uiso 1.00 calc
H(27) H 0.7814 0.1601 0.2679 0.0791 Uiso 1.00 calc
H(28) H 0.6945 0.0981 0.4427 0.0722 Uiso 1.00 calc
H(29) H 0.7817 0.0521 0.4420 0.0722 Uiso 1.00 calc
H(30) H 0.6990 0.0899 0.3505 0.0722 Uiso 1.00 calc
H(31) H 0.6861 0.2235 0.5329 0.0712 Uiso 1.00 calc
H(32) H 0.7596 0.2945 0.6012 0.0712 Uiso 1.00 calc
H(33) H 0.7858 0.1889 0.6054 0.0712 Uiso 1.00 calc
H(34) H 0.8582 0.4029 0.6087 0.0819 Uiso 1.00 calc
H(35) H 0.8289 0.4688 0.5239 0.0819 Uiso 1.00 calc
H(36) H 0.9311 0.4294 0.5759 0.0819 Uiso 1.00 calc
H(37) H 0.9848 0.3578 0.4324 0.0890 Uiso 1.00 calc
H(38) H 0.9177 0.4414 0.4198 0.0890 Uiso 1.00 calc
H(39) H 0.8983 0.3771 0.3361 0.0890 Uiso 1.00 calc
H(40) H 0.7818 0.5779 0.7977 0.0748 Uiso 1.00 calc
H(41) H 0.7809 0.5857 0.6578 0.0911 Uiso 1.00 calc
H(42) H 0.9136 0.6270 0.6497 0.0981 Uiso 1.00 calc
H(43) H 1.0475 0.6666 0.7840 0.0999 Uiso 1.00 calc
H(44) H 1.0517 0.6586 0.9242 0.0813 Uiso 1.00 calc
H(45) H 0.9383 0.5517 0.9906 0.1091 Uiso 1.00 calc
H(46) H 0.8581 0.6261 0.9572 0.1091 Uiso 1.00 calc
H(47) H 0.9631 0.6579 1.0054 0.1091 Uiso 1.00 calc

loop_
_atom_site_aniso_label
_atom_site_aniso_U_11
_atom_site_aniso_U_22
_atom_site_aniso_U_33
_atom_site_aniso_U_12
_atom_site_aniso_U_13
_atom_site_aniso_U_23
Fe(1) 0.0284(2) 0.0293(2) 0.0340(2) 0.0035(2) 0.0125(1) 0.0007(2)
Cl(1) 0.0515(4) 0.0417(4) 0.0485(4) -0.0068(3) 0.0075(3) -0.0032(3)
N(1) 0.034(1) 0.033(1) 0.041(1) 0.0031(10) 0.0188(9) 0.0026(9)
N(2) 0.032(1) 0.034(1) 0.037(1) 0.0028(9) 0.0173(9) 0.0000(9)
C(1) 0.027(1) 0.035(1) 0.032(1) -0.002(1) 0.0132(10) -0.005(1)
C(2) 0.043(2) 0.033(1) 0.056(2) 0.007(1) 0.024(1) 0.005(1)
C(3) 0.037(1) 0.037(1) 0.052(2) 0.009(1) 0.022(1) 0.003(1)
C(4) 0.037(1) 0.032(1) 0.049(2) 0.003(1) 0.023(1) 0.005(1)
C(5) 0.053(2) 0.037(1) 0.047(2) 0.000(1) 0.028(1) 0.005(1)
C(6) 0.071(2) 0.047(2) 0.060(2) 0.008(2) 0.046(2) 0.009(2)
C(7) 0.054(2) 0.050(2) 0.078(2) 0.008(2) 0.046(2) 0.017(2)
C(8) 0.042(2) 0.042(2) 0.082(2) -0.001(1) 0.032(2) 0.009(2)
C(9) 0.041(2) 0.035(1) 0.058(2) 0.003(1) 0.025(1) 0.003(1)
C(10) 0.075(2) 0.060(2) 0.048(2) -0.013(2) 0.031(2) -0.008(2)
C(11) 0.075(3) 0.084(3) 0.112(3) 0.002(2) 0.067(2) 0.023(2)
C(12) 0.047(2) 0.055(2) 0.062(2) -0.007(2) 0.022(1) -0.013(2)
C(13) 0.030(1) 0.033(1) 0.037(1) 0.006(1) 0.018(1) 0.000(1)
C(14) 0.034(1) 0.039(1) 0.039(1) 0.005(1) 0.020(1) -0.003(1)
C(15) 0.039(1) 0.041(2) 0.051(2) -0.005(1) 0.025(1) -0.010(1)
C(16) 0.055(2) 0.039(2) 0.051(2) 0.001(1) 0.037(1) -0.001(1)
C(17) 0.051(2) 0.043(2) 0.037(1) 0.006(1) 0.026(1) -0.001(1)
C(18) 0.033(1) 0.036(1) 0.039(1) 0.007(1) 0.018(1) -0.002(1)
C(19) 0.037(1) 0.060(2) 0.040(1) 0.000(1) 0.015(1) -0.004(1)
C(20) 0.092(3) 0.062(2) 0.077(2) -0.017(2) 0.057(2) -0.001(2)
C(21) 0.041(2) 0.051(2) 0.042(1) 0.004(1) 0.017(1) -0.008(1)
C(22) 0.043(2) 0.053(2) 0.040(1) 0.010(1) 0.022(1) 0.002(1)
C(23) 0.043(2) 0.041(2) 0.035(1) 0.009(1) 0.015(1) 0.005(1)
C(24) 0.038(1) 0.044(2) 0.032(1) 0.012(1) 0.013(1) 0.006(1)
C(25) 0.033(1) 0.050(2) 0.041(1) 0.006(1) 0.008(1) -0.004(1)
C(26) 0.030(1) 0.050(2) 0.057(2) 0.003(1) 0.018(1) 0.006(1)
C(27) 0.072(2) 0.080(2) 0.055(2) 0.022(2) 0.038(2) 0.001(2)
C(28) 0.073(2) 0.043(2) 0.062(2) 0.005(2) 0.031(2) 0.008(1)
C(29) 0.074(2) 0.067(2) 0.044(2) 0.026(2) 0.033(2) 0.015(1)
C(30) 0.045(2) 0.066(2) 0.066(2) 0.000(2) 0.004(2) -0.023(2)
C(31) 0.042(2) 0.082(3) 0.100(3) 0.000(2) 0.036(2) 0.017(2)
C(32) 0.058(2) 0.038(2) 0.071(2) 0.003(1) 0.028(2) 0.001(1)
C(33) 0.043(2) 0.061(2) 0.081(2) -0.007(2) 0.028(2) -0.006(2)
C(34) 0.052(2) 0.081(3) 0.082(3) -0.008(2) 0.022(2) -0.020(2)
C(35) 0.073(3) 0.099(3) 0.077(3) -0.011(2) 0.040(2) -0.017(2)
C(36) 0.052(2) 0.106(3) 0.091(3) -0.018(2) 0.034(2) -0.002(2)
C(37) 0.044(2) 0.068(2) 0.080(2) -0.015(2) 0.020(2) -0.003(2)
C(38) 0.110(3) 0.081(3) 0.083(3) 0.019(3) 0.046(3) 0.016(2)

loop_
_atom_type_symbol
_atom_type_description
_atom_type_scat_dispersion_real
_atom_type_scat_dispersion_imag
_atom_type_scat_source
Fe Fe 0.346 0.844
;International Tables for Crystallography
(1992, Vol. C, Tables 4.2.6.8 and 6.1.1.1)
;
N N 0.006 0.003
;International Tables for Crystallography
(1992, Vol. C, Tables 4.2.6.8 and 6.1.1.1)
;
C C 0.003 0.002
;International Tables for Crystallography
(1992, Vol. C, Tables 4.2.6.8 and 6.1.1.1)
;
Cl Cl 0.148 0.159
;International Tables for Crystallography
(1992, Vol. C, Tables 4.2.6.8 and 6.1.1.1)
;
H H 0.000 0.000
;International Tables for Crystallography
(1992, Vol. C, Table 6.1.1.2)
;

loop_
_geom_angle_atom_site_label_1
_geom_angle_atom_site_label_2
_geom_angle_atom_site_label_3
_geom_angle
_geom_angle_publ_flag
Cl(1) Fe(1) C(1) 98.14(7) yes
Cl(1) Fe(1) C(22) 96.69(8) yes
Cl(1) Fe(1) C(23) 94.01(7) yes
Cl(1) Fe(1) C(24) 123.65(8) yes
Cl(1) Fe(1) C(25) 153.87(8) yes
Cl(1) Fe(1) C(26) 128.66(8) yes
C(1) Fe(1) C(22) 154.7(1) yes
C(1) Fe(1) C(23) 160.04(10) yes
C(1) Fe(1) C(24) 124.69(9) yes
C(1) Fe(1) C(25) 107.85(10) yes
C(1) Fe(1) C(26) 120.8(1) yes
C(22) Fe(1) C(23) 36.32(10) yes
C(22) Fe(1) C(24) 60.39(10) yes
C(22) Fe(1) C(25) 60.2(1) yes
C(22) Fe(1) C(26) 36.1(1) yes
C(23) Fe(1) C(24) 36.20(9) yes
C(23) Fe(1) C(25) 60.3(1) yes
C(23) Fe(1) C(26) 60.5(1) yes
C(24) Fe(1) C(25) 36.2(1) yes
C(24) Fe(1) C(26) 60.6(1) yes
C(25) Fe(1) C(26) 36.4(1) yes
C(1) N(1) C(2) 111.3(2) yes
C(1) N(1) C(4) 125.4(2) yes
C(2) N(1) C(4) 123.2(2) yes
C(1) N(2) C(3) 111.7(2) yes
C(1) N(2) C(13) 125.9(2) yes
C(3) N(2) C(13) 122.4(2) yes
Fe(1) C(1) N(1) 130.8(2) yes
Fe(1) C(1) N(2) 125.1(2) yes
N(1) C(1) N(2) 103.3(2) yes
N(1) C(2) C(3) 106.9(2) yes
N(2) C(3) C(2) 106.7(2) yes
N(1) C(4) C(5) 118.5(2) yes
N(1) C(4) C(9) 118.9(2) yes
C(5) C(4) C(9) 122.4(3) yes
C(4) C(5) C(6) 116.8(3) yes
C(4) C(5) C(10) 122.1(3) yes
C(6) C(5) C(10) 121.1(3) yes
C(5) C(6) C(7) 122.8(3) yes
C(6) C(7) C(8) 118.2(3) yes
C(6) C(7) C(11) 120.7(3) yes
C(8) C(7) C(11) 121.1(3) yes
C(7) C(8) C(9) 121.8(3) yes
C(4) C(9) C(8) 117.9(3) yes
C(4) C(9) C(12) 121.7(3) yes
C(8) C(9) C(12) 120.4(3) yes
N(2) C(13) C(14) 118.3(2) yes
N(2) C(13) C(18) 119.2(2) yes
C(14) C(13) C(18) 122.3(2) yes
C(13) C(14) C(15) 117.6(2) yes
C(13) C(14) C(19) 121.7(2) yes
C(15) C(14) C(19) 120.7(2) yes
C(14) C(15) C(16) 121.5(2) yes
C(15) C(16) C(17) 118.7(3) yes
C(15) C(16) C(20) 120.9(3) yes
C(17) C(16) C(20) 120.4(3) yes
C(16) C(17) C(18) 121.9(2) yes
C(13) C(18) C(17) 117.9(2) yes
C(13) C(18) C(21) 121.6(2) yes
C(17) C(18) C(21) 120.4(2) yes
Fe(1) C(22) C(23) 71.5(2) yes
Fe(1) C(22) C(26) 71.3(2) yes
Fe(1) C(22) C(27) 122.8(2) yes
C(23) C(22) C(26) 107.9(2) yes
C(23) C(22) C(27) 125.1(3) yes
C(26) C(22) C(27) 126.9(3) yes
Fe(1) C(23) C(22) 72.2(2) yes
Fe(1) C(23) C(24) 71.8(1) yes
Fe(1) C(23) C(28) 122.6(2) yes
C(22) C(23) C(24) 108.0(3) yes
C(22) C(23) C(28) 126.6(3) yes
C(24) C(23) C(28) 125.5(3) yes
Fe(1) C(24) C(23) 72.0(1) yes
Fe(1) C(24) C(25) 71.6(1) yes
Fe(1) C(24) C(29) 126.0(2) yes
C(23) C(24) C(25) 107.8(2) yes
C(23) C(24) C(29) 124.4(3) yes
C(25) C(24) C(29) 127.6(3) yes
Fe(1) C(25) C(24) 72.2(1) yes
Fe(1) C(25) C(26) 71.9(1) yes
Fe(1) C(25) C(30) 126.0(2) yes
C(24) C(25) C(26) 108.4(2) yes
C(24) C(25) C(30) 126.6(3) yes
C(26) C(25) C(30) 124.8(3) yes
Fe(1) C(26) C(22) 72.7(2) yes
Fe(1) C(26) C(25) 71.7(2) yes
Fe(1) C(26) C(31) 124.8(2) yes
C(22) C(26) C(25) 107.9(3) yes
C(22) C(26) C(31) 125.8(3) yes
C(25) C(26) C(31) 126.2(3) yes
C(33) C(32) C(37) 118.3(3) yes
C(33) C(32) C(38) 121.5(3) yes
C(37) C(32) C(38) 120.2(3) yes
C(32) C(33) C(34) 120.4(3) yes
C(33) C(34) C(35) 121.2(3) yes
C(34) C(35) C(36) 118.2(4) yes
C(35) C(36) C(37) 122.0(4) yes
C(32) C(37) C(36) 119.9(3) yes

loop_
_geom_bond_atom_site_label_1
_geom_bond_atom_site_label_2
_geom_bond_distance
_geom_bond_publ_flag
Fe(1) Cl(1) 2.2715(7) yes
Fe(1) C(1) 2.085(3) yes
Fe(1) C(22) 2.287(3) yes
Fe(1) C(23) 2.277(3) yes
Fe(1) C(24) 2.275(2) yes
Fe(1) C(25) 2.267(3) yes
Fe(1) C(26) 2.269(3) yes
N(1) C(1) 1.364(3) yes
N(1) C(2) 1.384(3) yes
N(1) C(4) 1.442(3) yes
N(2) C(1) 1.361(3) yes
N(2) C(3) 1.382(3) yes
N(2) C(13) 1.439(3) yes
C(2) C(3) 1.337(4) yes
C(4) C(5) 1.389(4) yes
C(4) C(9) 1.388(4) yes
C(5) C(6) 1.401(4) yes
C(5) C(10) 1.502(4) yes
C(6) C(7) 1.375(4) yes
C(7) C(8) 1.378(5) yes
C(7) C(11) 1.511(4) yes
C(8) C(9) 1.398(4) yes
C(9) C(12) 1.508(4) yes
C(13) C(14) 1.396(4) yes
C(13) C(18) 1.390(3) yes
C(14) C(15) 1.396(4) yes
C(14) C(19) 1.502(4) yes
C(15) C(16) 1.391(4) yes
C(16) C(17) 1.388(4) yes
C(16) C(20) 1.511(4) yes
C(17) C(18) 1.385(4) yes
C(18) C(21) 1.508(4) yes
C(22) C(23) 1.422(4) yes
C(22) C(26) 1.410(4) yes
C(22) C(27) 1.504(4) yes
C(23) C(24) 1.414(4) yes
C(23) C(28) 1.493(4) yes
C(24) C(25) 1.411(4) yes
C(24) C(29) 1.511(4) yes
C(25) C(26) 1.417(4) yes
C(25) C(30) 1.511(4) yes
C(26) C(31) 1.505(4) yes
C(32) C(33) 1.384(4) yes
C(32) C(37) 1.381(5) yes
C(32) C(38) 1.487(5) yes
C(33) C(34) 1.380(5) yes
C(34) C(35) 1.351(6) yes
C(35) C(36) 1.377(5) yes
C(36) C(37) 1.362(5) yes

loop_
_geom_contact_atom_site_label_1
_geom_contact_atom_site_label_2
_geom_contact_distance
_geom_contact_site_symmetry_2
Cl(1) C(3) 3.347(3) 2_645
Cl(1) C(2) 3.589(3) 2_645
C(24) C(37) 3.586(4) 2_746

loop_
_geom_torsion_atom_site_label_1
_geom_torsion_atom_site_label_2
_geom_torsion_atom_site_label_3
_geom_torsion_atom_site_label_4
_geom_torsion
_geom_torsion_publ_flag
Fe(1) C(1) N(1) C(2) 170.3(2) yes
Fe(1) C(1) N(1) C(4) -8.1(4) yes
Fe(1) C(1) N(2) C(3) -171.0(2) yes
Fe(1) C(1) N(2) C(13) 6.6(3) yes
Fe(1) C(22) C(23) C(24) -63.4(2) yes
Fe(1) C(22) C(23) C(28) 117.9(3) yes
Fe(1) C(22) C(26) C(25) 63.5(2) yes
Fe(1) C(22) C(26) C(31) -120.8(3) yes
Fe(1) C(23) C(22) C(26) 62.3(2) yes
Fe(1) C(23) C(22) C(27) -117.6(3) yes
Fe(1) C(23) C(24) C(25) -63.1(2) yes
Fe(1) C(23) C(24) C(29) 121.7(3) yes
Fe(1) C(24) C(23) C(22) 63.6(2) yes
Fe(1) C(24) C(23) C(28) -117.6(3) yes
Fe(1) C(24) C(25) C(26) -63.2(2) yes
Fe(1) C(24) C(25) C(30) 122.0(3) yes
Fe(1) C(25) C(24) C(23) 63.3(2) yes
Fe(1) C(25) C(24) C(29) -121.7(3) yes
Fe(1) C(25) C(26) C(22) -64.1(2) yes
Fe(1) C(25) C(26) C(31) 120.2(3) yes
Fe(1) C(26) C(22) C(23) -62.5(2) yes
Fe(1) C(26) C(22) C(27) 117.4(3) yes
Fe(1) C(26) C(25) C(24) 63.4(2) yes
Fe(1) C(26) C(25) C(30) -121.7(3) yes
Cl(1) Fe(1) C(1) N(1) -97.2(2) yes
Cl(1) Fe(1) C(1) N(2) 71.2(2) yes
Cl(1) Fe(1) C(22) C(23) -87.7(2) yes
Cl(1) Fe(1) C(22) C(26) 155.2(2) yes
Cl(1) Fe(1) C(22) C(27) 32.7(3) yes
Cl(1) Fe(1) C(23) C(22) 95.8(2) yes
Cl(1) Fe(1) C(23) C(24) -147.7(2) yes
Cl(1) Fe(1) C(23) C(28) -26.7(2) yes
Cl(1) Fe(1) C(24) C(23) 39.9(2) yes
Cl(1) Fe(1) C(24) C(25) 156.5(1) yes
Cl(1) Fe(1) C(24) C(29) -79.9(3) yes
Cl(1) Fe(1) C(25) C(24) -49.0(3) yes
Cl(1) Fe(1) C(25) C(26) 68.0(3) yes
Cl(1) Fe(1) C(25) C(30) -171.7(2) yes
Cl(1) Fe(1) C(26) C(22) -32.3(2) yes
Cl(1) Fe(1) C(26) C(25) -148.5(1) yes
Cl(1) Fe(1) C(26) C(31) 89.6(3) yes
N(1) C(1) Fe(1) C(22) 28.1(4) yes
N(1) C(1) Fe(1) C(23) 135.8(3) yes
N(1) C(1) Fe(1) C(24) 121.5(2) yes
N(1) C(1) Fe(1) C(25) 85.4(2) yes
N(1) C(1) Fe(1) C(26) 47.9(3) yes
N(1) C(1) N(2) C(3) 0.0(3) yes
N(1) C(1) N(2) C(13) 177.7(2) yes
N(1) C(2) C(3) N(2) 0.1(3) yes
N(1) C(4) C(5) C(6) 178.8(2) yes
N(1) C(4) C(5) C(10) 1.6(4) yes
N(1) C(4) C(9) C(8) -177.3(2) yes
N(1) C(4) C(9) C(12) 1.5(4) yes
N(2) C(1) Fe(1) C(22) -163.4(2) yes
N(2) C(1) Fe(1) C(23) -55.7(4) yes
N(2) C(1) Fe(1) C(24) -70.1(2) yes
N(2) C(1) Fe(1) C(25) -106.1(2) yes
N(2) C(1) Fe(1) C(26) -143.7(2) yes
N(2) C(1) N(1) C(2) 0.0(3) yes
N(2) C(1) N(1) C(4) -178.4(2) yes
N(2) C(13) C(14) C(15) -177.3(2) yes
N(2) C(13) C(14) C(19) 2.6(4) yes
N(2) C(13) C(18) C(17) 178.7(2) yes
N(2) C(13) C(18) C(21) 1.3(4) yes
C(1) Fe(1) C(22) C(23) 146.7(2) yes
C(1) Fe(1) C(22) C(26) 29.5(3) yes
C(1) Fe(1) C(22) C(27) -92.9(3) yes
C(1) Fe(1) C(23) C(22) -136.6(3) yes
C(1) Fe(1) C(23) C(24) -20.1(4) yes
C(1) Fe(1) C(23) C(28) 100.9(3) yes
C(1) Fe(1) C(24) C(23) 171.8(2) yes
C(1) Fe(1) C(24) C(25) -71.6(2) yes
C(1) Fe(1) C(24) C(29) 52.0(3) yes
C(1) Fe(1) C(25) C(24) 124.9(2) yes
C(1) Fe(1) C(25) C(26) -118.1(2) yes
C(1) Fe(1) C(25) C(30) 2.2(3) yes
C(1) Fe(1) C(26) C(22) -165.8(2) yes
C(1) Fe(1) C(26) C(25) 78.0(2) yes
C(1) Fe(1) C(26) C(31) -43.9(3) yes
C(1) N(1) C(2) C(3) -0.1(3) yes
C(1) N(1) C(4) C(5) 81.0(3) yes
C(1) N(1) C(4) C(9) -103.5(3) yes
C(1) N(2) C(3) C(2) -0.1(3) yes
C(1) N(2) C(13) C(14) -102.2(3) yes
C(1) N(2) C(13) C(18) 82.3(3) yes
C(2) N(1) C(4) C(5) -97.2(3) yes
C(2) N(1) C(4) C(9) 78.2(3) yes
C(2) C(3) N(2) C(13) -177.8(2) yes
C(3) N(2) C(13) C(14) 75.2(3) yes
C(3) N(2) C(13) C(18) -100.3(3) yes
C(3) C(2) N(1) C(4) 178.4(2) yes
C(4) C(5) C(6) C(7) -2.5(4) yes
C(4) C(9) C(8) C(7) -0.6(4) yes
C(5) C(4) C(9) C(8) -2.0(4) yes
C(5) C(4) C(9) C(12) 176.8(3) yes
C(5) C(6) C(7) C(8) 0.1(5) yes
C(5) C(6) C(7) C(11) -178.6(3) yes
C(6) C(5) C(4) C(9) 3.5(4) yes
C(6) C(7) C(8) C(9) 1.5(5) yes
C(7) C(6) C(5) C(10) 174.6(3) yes
C(7) C(8) C(9) C(12) -179.4(3) yes
C(9) C(4) C(5) C(10) -173.6(3) yes
C(9) C(8) C(7) C(11) -179.8(3) yes
C(13) C(14) C(15) C(16) -0.3(4) yes
C(13) C(18) C(17) C(16) -2.7(4) yes
C(14) C(13) C(18) C(17) 3.4(4) yes
C(14) C(13) C(18) C(21) -174.1(2) yes
C(14) C(15) C(16) C(17) 1.0(4) yes
C(14) C(15) C(16) C(20) 179.6(3) yes
C(15) C(14) C(13) C(18) -1.9(4) yes
C(15) C(16) C(17) C(18) 0.6(4) yes
C(16) C(15) C(14) C(19) 179.8(3) yes
C(16) C(17) C(18) C(21) 174.8(3) yes
C(18) C(13) C(14) C(19) 178.0(2) yes
C(18) C(17) C(16) C(20) -178.0(3) yes
C(22) Fe(1) C(23) C(24) 116.5(2) yes
C(22) Fe(1) C(23) C(28) -122.5(3) yes
C(22) Fe(1) C(24) C(23) -37.6(2) yes
C(22) Fe(1) C(24) C(25) 79.0(2) yes
C(22) Fe(1) C(24) C(29) -157.4(3) yes
C(22) Fe(1) C(25) C(24) -79.5(2) yes
C(22) Fe(1) C(25) C(26) 37.5(2) yes
C(22) Fe(1) C(25) C(30) 157.8(3) yes
C(22) Fe(1) C(26) C(25) -116.2(2) yes
C(22) Fe(1) C(26) C(31) 121.9(4) yes
C(22) C(23) Fe(1) C(24) -116.5(2) yes
C(22) C(23) Fe(1) C(25) -79.1(2) yes
C(22) C(23) Fe(1) C(26) -37.0(2) yes
C(22) C(23) C(24) C(25) 0.5(3) yes
C(22) C(23) C(24) C(29) -174.7(2) yes
C(22) C(26) Fe(1) C(23) 37.3(2) yes
C(22) C(26) Fe(1) C(24) 79.1(2) yes
C(22) C(26) Fe(1) C(25) 116.2(2) yes
C(22) C(26) C(25) C(24) -0.7(3) yes
C(22) C(26) C(25) C(30) 174.2(3) yes
C(23) Fe(1) C(22) C(26) -117.2(2) yes
C(23) Fe(1) C(22) C(27) 120.4(3) yes
C(23) Fe(1) C(24) C(25) 116.6(2) yes
C(23) Fe(1) C(24) C(29) -119.8(3) yes
C(23) Fe(1) C(25) C(24) -37.5(2) yes
C(23) Fe(1) C(25) C(26) 79.5(2) yes
C(23) Fe(1) C(25) C(30) -160.1(3) yes
C(23) Fe(1) C(26) C(25) -78.9(2) yes
C(23) Fe(1) C(26) C(31) 159.2(3) yes
C(23) C(22) Fe(1) C(24) 37.4(2) yes
C(23) C(22) Fe(1) C(25) 79.3(2) yes
C(23) C(22) Fe(1) C(26) 117.2(2) yes
C(23) C(22) C(26) C(25) 1.1(3) yes
C(23) C(22) C(26) C(31) 176.7(3) yes
C(23) C(24) Fe(1) C(25) -116.6(2) yes
C(23) C(24) Fe(1) C(26) -79.2(2) yes
C(23) C(24) C(25) C(26) 0.1(3) yes
C(23) C(24) C(25) C(30) -174.7(3) yes
C(24) Fe(1) C(22) C(26) -79.7(2) yes
C(24) Fe(1) C(22) C(27) 157.8(3) yes
C(24) Fe(1) C(23) C(28) 121.0(3) yes
C(24) Fe(1) C(25) C(26) 117.0(2) yes
C(24) Fe(1) C(25) C(30) -122.7(4) yes
C(24) Fe(1) C(26) C(25) -37.1(2) yes
C(24) Fe(1) C(26) C(31) -159.0(3) yes
C(24) C(23) Fe(1) C(25) 37.4(2) yes
C(24) C(23) Fe(1) C(26) 79.5(2) yes
C(24) C(23) C(22) C(26) -1.0(3) yes
C(24) C(23) C(22) C(27) 179.1(3) yes
C(24) C(25) Fe(1) C(26) -117.0(2) yes
C(24) C(25) C(26) C(31) -176.4(3) yes
C(25) Fe(1) C(22) C(26) -37.8(2) yes
C(25) Fe(1) C(22) C(27) -160.3(3) yes
C(25) Fe(1) C(23) C(28) 158.4(3) yes
C(25) Fe(1) C(24) C(29) 123.6(3) yes
C(25) Fe(1) C(26) C(31) -121.9(4) yes
C(25) C(24) Fe(1) C(26) 37.4(2) yes
C(25) C(24) C(23) C(28) 179.3(3) yes
C(25) C(26) C(22) C(27) -179.0(3) yes
C(26) Fe(1) C(22) C(27) -122.4(3) yes
C(26) Fe(1) C(23) C(28) -159.5(3) yes
C(26) Fe(1) C(24) C(29) 161.0(3) yes
C(26) Fe(1) C(25) C(30) 120.3(4) yes
C(26) C(22) C(23) C(28) -179.8(3) yes
C(26) C(25) C(24) C(29) 175.1(3) yes
C(27) C(22) C(23) C(28) 0.3(5) yes
C(27) C(22) C(26) C(31) -3.4(5) yes
C(28) C(23) C(24) C(29) 4.1(4) yes
C(29) C(24) C(25) C(30) 0.3(4) yes
C(30) C(25) C(26) C(31) -1.4(5) yes
C(32) C(33) C(34) C(35) 0.2(6) yes
C(32) C(37) C(36) C(35) -0.8(7) yes
C(33) C(32) C(37) C(36) -0.3(6) yes
C(33) C(34) C(35) C(36) -1.2(7) yes
C(34) C(33) C(32) C(37) 0.5(5) yes
C(34) C(33) C(32) C(38) 179.9(4) yes
C(34) C(35) C(36) C(37) 1.5(7) yes
C(36) C(37) C(32) C(38) -179.6(4) yes
C(36) C(37) C(32) C(38) -179.6(4) yes
